data_1557421
loop_
_publ_author_name
'Kvam, Per-Inge'
'Engebretsen, Thoralf'
'Maartmann-Moe, Knut'
'Songstad, Jon'

_publ_section_title
;
 Crystal Structures of Bu4N[Pt(ppy)Cl2], Et4N[Pt(tpy)Cl2] and
 [Pt(ppy)en]Cl (ppy = N,C'-Chelated 2-Phenylpyridinate, tpy =
 N,C'-Chelated 2-(2'-Thienyl)pyridinate, en = N,N'-Chelated
 1,2-Diaminoethane).
;
_journal_name_full 'Acta Chemica Scandinavica'
_journal_page_first 107
_journal_page_last 113
_journal_paper_doi 10.3891/acta.chem.scand.50-0107
_journal_volume 50
_journal_year 1996
_chemical_formula_sum 'C17 H26 Cl2 N2 Pt S'
_chemical_formula_weight 556.47
_chemical_name_common
;
Et4N[Pt(tpy)Cl2]
;
_space_group_IT_number 14
_space_group_name_Hall '-P 2ybc'
_space_group_name_H-M_alt 'P 1 21/c 1'
_symmetry_cell_setting monoclinic
_symmetry_Int_Tables_number 14
_symmetry_space_group_name_Hall '-P 2ybc'
_symmetry_space_group_name_H-M 'P 1 21/c 1'
_cell_angle_alpha 90.
_cell_angle_beta 110.60(1)
_cell_angle_gamma 90.
_cell_formula_units_Z 4
_cell_length_a 8.996(2)
_cell_length_b 25.085(2)
_cell_length_c 9.103(2)
_cell_volume 1922.9(6)
_diffrn_ambient_temperature 93
_diffrn_radiation_probe x-ray
_diffrn_radiation_type MoK\a
_diffrn_radiation_wavelength 0.71069
_exptl_absorpt_coefficient_mu 7.7586
_exptl_crystal_density_diffrn 1.922
_refine_ls_goodness_of_fit_ref 1.341
_refine_ls_number_reflns 3541
_refine_ls_R_factor_gt 0.029
_refine_ls_wR_factor_gt 0.031
_cod_data_source_file Acta-Chem-Scand-1996-50-107-2.cif
_cod_data_source_block 1
_cod_original_cell_volume 1922(1)
_cod_original_sg_symbol_H-M 'P 21/c'
_cod_database_code 1557421

loop_
_space_group_symop_id
_space_group_symop_operation_xyz
1 x,y,z
2 -x,1/2+y,1/2-z
3 -x,-y,-z
4 x,1/2-y,1/2+z

loop_
_atom_site_label
_atom_site_type_symbol
_atom_site_thermal_displace_type
_atom_site_fract_x
_atom_site_fract_y
_atom_site_fract_z
_atom_site_occupancy
_atom_site_U_iso_or_equiv
_atom_site_calc_flag
_atom_site_refinement_flags
_atom_site_disorder_assembly
_atom_site_disorder_group
Pt Pt Uiso 0.23420(3) 0.11800(1) 0.23075(3) 1.000 0.0162(1) . . . .
Cl1 Cl Uiso 0.0186(2) 0.16860(7) 0.2287(2) 1.000 0.0295(5) . . . .
Cl2 Cl Uiso 0.1561(2) 0.04746(7) 0.3657(2) 1.000 0.0300(5) . . . .
S1 S Uiso 0.5078(3) 0.20602(9) -0.0095(3) 1.000 0.0452(6) . . . .
S2 S Uiso 0.678(2) 0.0660(6) 0.161(2) 0.100 0.020(4) . . . .
N1 N Uiso 0.4273(7) 0.0790(2) 0.2192(6) 1.000 0.0190(13) . . . .
C1 C Uiso 0.4793(9) 0.0302(3) 0.2755(8) 1.000 0.025(3) . . . .
C2 C Uiso 0.6160(10) 0.0091(3) 0.2647(9) 1.000 0.036(3) . . . .
C3 C Uiso 0.7040(10) 0.0375(4) 0.2000(10) 0.900 0.044(3) . . . .
C4 C Uiso 0.6565(9) 0.0852(3) 0.1401(9) 0.900 0.030(3) . . . .
C5 C Uiso 0.5160(7) 0.1075(3) 0.1494(7) 1.000 0.0203(13) . . . .
C6 C Uiso 0.4485(8) 0.1585(3) 0.0943(7) 1.000 0.0215(13) . . . .
C7 C Uiso 0.3440(10) 0.2465(3) -0.0215(9) 1.000 0.036(3) . . . .
C8 C Uiso 0.2561(9) 0.2230(3) 0.0519(8) 1.000 0.025(3) . . . .
C9 C Uiso 0.3118(8) 0.1730(3) 0.1188(7) 1.000 0.0165(13) . . . .
N2 N Uiso 0.8667(6) 0.1324(2) 0.6737(6) 1.000 0.0177(13) . . . .
C10 C Uiso 0.9105(9) 0.1229(3) 0.8525(8) 1.000 0.033(3) . . . .
C11 C Uiso 0.9240(10) 0.0645(3) 0.8960(9) 1.000 0.037(3) . . . .
C12 C Uiso 0.7070(10) 0.1061(3) 0.5848(9) 1.000 0.036(3) . . . .
C13 C Uiso 0.5723(9) 0.1221(3) 0.6418(8) 1.000 0.030(3) . . . .
C14 C Uiso 0.8560(10) 0.1933(3) 0.6549(9) 1.000 0.034(3) . . . .
C15 C Uiso 0.8150(10) 0.2109(3) 0.4811(9) 1.000 0.039(3) . . . .
C16 C Uiso 0.9859(9) 0.1079(3) 0.6139(9) 1.000 0.033(3) . . . .
C17 C Uiso 1.1544(9) 0.1305(3) 0.6943(9) 1.000 0.036(3) . . . .

loop_
_atom_type_symbol
_atom_type_description
_atom_type_scat_dispersion_real
_atom_type_scat_dispersion_imag
_atom_type_scat_source
C C 0.0033 0.0016 ' International Tables Vol C Tables 4.2.6.8 and 6.1.1.4'
Cl Cl 0.1484 0.1585 ' International Tables Vol C Tables 4.2.6.8 and 6.1.1.4'
N N 0.0061 0.0033 ' International Tables Vol C Tables 4.2.6.8 and 6.1.1.4'
Pt Pt -1.7033 8.3905 ' International Tables Vol C Tables 4.2.6.8 and 6.1.1.4'
S S 0.1246 0.1234 ' International Tables Vol C Tables 4.2.6.8 and 6.1.1.4'

loop_
_geom_angle_atom_site_label_1
_geom_angle_atom_site_label_2
_geom_angle_atom_site_label_3
_geom_angle
_geom_angle_site_symmetry_1
_geom_angle_site_symmetry_2
_geom_angle_site_symmetry_3
_geom_angle_publ_flag
Cl1 Pt Cl2 90.75(6) . . . yes
Cl1 Pt N1 174.54(16) . . . yes
Cl1 Pt C9 93.4(2) . . . yes
Cl2 Pt N1 94.67(16) . . . yes
Cl2 Pt C9 175.8(2) . . . yes
N1 Pt C9 81.2(3) . . . yes
C6 S1 C7 91.1(4) . . . yes
C2 S2 C5 95.3(9) . . . yes
Pt N1 C1 127.5(5) . . . yes
Pt N1 C5 114.7(4) . . . yes
C1 N1 C5 117.8(7) . . . yes
N1 C1 C2 121.5(7) . . . yes
S2 C2 C1 100.0(8) . . . yes
C1 C2 C3 120.5(8) . . . no
C2 C3 C4 120.4(9) . . . no
C3 C4 C5 120.0(8) . . . no
S2 C5 N1 105.4(7) . . . yes
S2 C5 C6 142.1(8) . . . yes
N1 C5 C4 119.8(6) . . . yes
N1 C5 C6 112.5(6) . . . yes
C4 C5 C6 127.8(7) . . . no
S1 C6 C5 129.7(6) . . . yes
S1 C6 C9 112.0(6) . . . yes
C5 C6 C9 118.3(6) . . . no
S1 C7 C8 110.1(6) . . . yes
C7 C8 C9 115.2(7) . . . no
Pt C9 C6 113.4(5) . . . yes
Pt C9 C8 135.0(6) . . . yes
C6 C9 C8 111.6(7) . . . no
C10 N2 C12 109.5(5) . . . yes
C10 N2 C14 104.6(5) . . . yes
C10 N2 C16 111.6(5) . . . yes
C12 N2 C14 111.1(6) . . . yes
C12 N2 C16 106.9(5) . . . yes
C14 N2 C16 113.2(6) . . . yes
N2 C10 C11 113.0(6) . . . yes
N2 C12 C13 114.6(6) . . . yes
N2 C14 C15 112.2(6) . . . yes
N2 C16 C17 112.8(6) . . . yes

loop_
_geom_bond_atom_site_label_1
_geom_bond_atom_site_label_2
_geom_bond_distance
_geom_bond_site_symmetry_1
_geom_bond_site_symmetry_2
_geom_bond_publ_flag
Pt Cl1 2.313(2) . . yes
Pt Cl2 2.3961(19) . . yes
Pt N1 2.028(6) . . yes
Pt C9 1.982(7) . . yes
S1 C6 1.718(8) . . yes
S1 C7 1.761(9) . . yes
S2 C2 1.900(18) . . yes
S2 C5 1.764(19) . . yes
N1 C1 1.346(9) . . yes
N1 C5 1.381(9) . . yes
C1 C2 1.374(12) . . no
C2 C3 1.345(13) . . no
C3 C4 1.322(12) . . no
C4 C5 1.412(11) . . no
C5 C6 1.429(10) . . no
C6 C9 1.374(11) . . no
C7 C8 1.338(12) . . no
C8 C9 1.407(10) . . no
N2 C10 1.552(9) . . yes
N2 C12 1.528(10) . . yes
N2 C14 1.537(9) . . yes
N2 C16 1.495(10) . . yes
C10 C11 1.511(11) . . no
C12 C13 1.530(12) . . no
C14 C15 1.557(11) . . no
C16 C17 1.541(12) . . no

loop_
_geom_torsion_atom_site_label_1
_geom_torsion_atom_site_label_2
_geom_torsion_atom_site_label_3
_geom_torsion_atom_site_label_4
_geom_torsion
_geom_torsion_site_symmetry_1
_geom_torsion_site_symmetry_2
_geom_torsion_site_symmetry_3
_geom_torsion_site_symmetry_4
_geom_torsion_publ_flag
Cl2 Pt N1 C1 -0.6(6) . . . . no
Cl2 Pt N1 C5 -178.3(4) . . . . no
C9 Pt N1 C1 179.6(6) . . . . no
C9 Pt N1 C5 1.8(4) . . . . no
Cl1 Pt C9 C6 179.6(5) . . . . no
Cl1 Pt C9 C8 -3.6(7) . . . . no
N1 Pt C9 C6 -1.1(5) . . . . no
N1 Pt C9 C8 175.7(7) . . . . no
C7 S1 C6 C5 176.8(7) . . . . no
C7 S1 C6 C9 -0.3(6) . . . . no
C6 S1 C7 C8 0.4(6) . . . . no
Pt N1 C1 C2 -177.6(5) . . . . no
C5 N1 C1 C2 0.1(10) . . . . no
Pt N1 C5 C4 177.6(5) . . . . no
Pt N1 C5 C6 -2.1(7) . . . . no
C1 N1 C5 C4 -0.4(9) . . . . no
C1 N1 C5 C6 179.9(6) . . . . no
N1 C1 C2 C3 1.5(12) . . . . no
C1 C2 C3 C4 -2.8(13) . . . . no
C2 C3 C4 C5 2.5(13) . . . . no
C3 C4 C5 N1 -0.9(11) . . . . no
C3 C4 C5 C6 178.8(7) . . . . no
N1 C5 C6 S1 -175.7(5) . . . . no
N1 C5 C6 C9 1.3(8) . . . . no
C4 C5 C6 S1 4.6(11) . . . . no
C4 C5 C6 C9 -178.5(7) . . . . no
S1 C6 C9 Pt 177.7(3) . . . . no
S1 C6 C9 C8 0.2(7) . . . . no
C5 C6 C9 Pt 0.2(8) . . . . no
C5 C6 C9 C8 -177.3(6) . . . . no
S1 C7 C8 C9 -0.3(8) . . . . no
C7 C8 C9 Pt -176.7(6) . . . . no
C7 C8 C9 C6 0.1(9) . . . . no
C12 N2 C10 C11 59.8(8) . . . . no
C14 N2 C10 C11 179.0(7) . . . . no
C16 N2 C10 C11 -58.3(8) . . . . no
C10 N2 C12 C13 53.1(7) . . . . no
C14 N2 C12 C13 -62.0(8) . . . . no
C16 N2 C12 C13 174.2(6) . . . . no
C10 N2 C14 C15 179.1(7) . . . . no
C12 N2 C14 C15 -62.8(9) . . . . no
C16 N2 C14 C15 57.4(9) . . . . no
C10 N2 C16 C17 -60.0(7) . . . . no
C12 N2 C16 C17 -179.7(6) . . . . no
C14 N2 C16 C17 57.7(8) . . . . no
